data_1566260
loop_
_publ_author_name
'Taras L. Panikorovskii'
'Vladimir V. Shilovskikh'
'Evgenia Yu. Avdontseva'
'Andrey A. Zolotarev'
'Vladimir Yu. Karpenko'
'Anton S. Mazur'
'Victor N. Yakovenchuk'
'Ayya V. Bazai'
'Sergey V. Krivovichev'
'Igor V. Pekov'

_publ_section_title
;
 Magnesiovesuvianite, Ca19Mg(Al,Mg)12Si18O69(OH)9, a new vesuvianite-group
 mineral
;
_journal_name_full 'Journal of GeoSciences'
_journal_page_first 25
_journal_page_last 36
_journal_paper_doi 10.3190/jgeosci.229
_journal_volume 62
_journal_year 2017
_chemical_formula_moiety '0.5(Al24 Ca38 Mg2 O156 Si35.67)'
_chemical_formula_sum 'Al12 Ca19 Mg O78 Si17.83'
_chemical_formula_weight 2858.58
_space_group_crystal_system tetragonal
_space_group_IT_number 85
_space_group_name_Hall '-P 4a'
_space_group_name_H-M_alt 'P 4/n :2'
_atom_sites_solution_hydrogens .
_cell_angle_alpha 90
_cell_angle_beta 90
_cell_angle_gamma 90
_cell_formula_units_Z 2
_cell_length_a 15.5362(2)
_cell_length_b 15.5362(2)
_cell_length_c 11.7960(3)
_cell_measurement_reflns_used 2352
_cell_measurement_temperature 293(2)
_cell_measurement_theta_max 29.5370
_cell_measurement_theta_min 3.8990
_cell_volume 2847.24(9)
_computing_cell_refinement
;
CrysAlisPro, Agilent Technologies,
Version 1.171.36.32 (release 02-08-2013 CrysAlis171 .NET)
(compiled Aug  2 2013,16:46:58)
;
_computing_data_collection
;
CrysAlisPro, Agilent Technologies,
Version 1.171.36.32 (release 02-08-2013 CrysAlis171 .NET)
(compiled Aug  2 2013,16:46:58)
;
_computing_data_reduction
;
CrysAlisPro, Agilent Technologies,
Version 1.171.36.32 (release 02-08-2013 CrysAlis171 .NET)
(compiled Aug  2 2013,16:46:58)
;
_computing_molecular_graphics 'Olex2 (Dolomanov et al., 2009)'
_computing_publication_material 'Olex2 (Dolomanov et al., 2009)'
_computing_structure_refinement 'ShelXL (Sheldrick, 2008)'
_diffrn_ambient_temperature 293(2)
_diffrn_detector_area_resol_mean 16.2096
_diffrn_measured_fraction_theta_full 0.998
_diffrn_measured_fraction_theta_max 0.996
_diffrn_measurement_details
;
#__ type_ start__ end____ width___ exp.time_
  1 omega   -9.00   21.00   1.0000  250.0000
omega____ theta____ kappa____ phi______ frames
    -      -19.4917  -99.0000 -150.0000 30

#__ type_ start__ end____ width___ exp.time_
  2 omega  -87.00   -1.00   1.0000  250.0000
omega____ theta____ kappa____ phi______ frames
    -      -19.4917  -57.0000  -90.0000 86
;
_diffrn_measurement_device_type 'Xcalibur, Eos'
_diffrn_measurement_method '\w scans'
_diffrn_orient_matrix_UB_11 -0.0428676000
_diffrn_orient_matrix_UB_12 -0.0130887000
_diffrn_orient_matrix_UB_13 -0.0110340000
_diffrn_orient_matrix_UB_21 0.0115521000
_diffrn_orient_matrix_UB_22 -0.0433327000
_diffrn_orient_matrix_UB_23 0.0113953000
_diffrn_orient_matrix_UB_31 -0.0104919000
_diffrn_orient_matrix_UB_32 0.0059739000
_diffrn_orient_matrix_UB_33 0.0580428000
_diffrn_radiation_monochromator graphite
_diffrn_radiation_type MoK\a
_diffrn_radiation_wavelength 0.71073
_diffrn_reflns_av_R_equivalents 0.0143
_diffrn_reflns_av_unetI/netI 0.0191
_diffrn_reflns_Laue_measured_fraction_full 0.998
_diffrn_reflns_Laue_measured_fraction_max 0.996
_diffrn_reflns_limit_h_max 20
_diffrn_reflns_limit_h_min -7
_diffrn_reflns_limit_k_max 11
_diffrn_reflns_limit_k_min -19
_diffrn_reflns_limit_l_max 7
_diffrn_reflns_limit_l_min -15
_diffrn_reflns_number 6737
_diffrn_reflns_point_group_measured_fraction_full 0.998
_diffrn_reflns_point_group_measured_fraction_max 0.996
_diffrn_reflns_theta_full 25.242
_diffrn_reflns_theta_max 27.498
_diffrn_reflns_theta_min 2.533
_diffrn_source 'Enhance (Mo) X-ray Source'
_exptl_absorpt_coefficient_mu 2.493
_exptl_absorpt_correction_T_max 1.00000
_exptl_absorpt_correction_T_min 0.84496
_exptl_absorpt_correction_type multi-scan
_exptl_absorpt_process_details
;
CrysAlisPro, Agilent Technologies,
Version 1.171.36.32 (release 02-08-2013 CrysAlis171 .NET)
(compiled Aug  2 2013,16:46:58)
Empirical absorption correction using spherical harmonics,
 implemented in SCALE3 ABSPACK scaling algorithm.
;
_exptl_crystal_colour 'light pink'
_exptl_crystal_density_diffrn 3.334
_exptl_crystal_density_meas 3.30
_exptl_crystal_density_method 'sink float'
_exptl_crystal_description needle
_exptl_crystal_F_000 2843
_exptl_crystal_size_max 0.22
_exptl_crystal_size_mid 0.04
_exptl_crystal_size_min 0.03
_refine_diff_density_max 0.502
_refine_diff_density_min -0.476
_refine_diff_density_rms 0.105
_refine_ls_extinction_coef .
_refine_ls_extinction_method none
_refine_ls_goodness_of_fit_ref 1.240
_refine_ls_hydrogen_treatment undef
_refine_ls_matrix_type full
_refine_ls_number_parameters 305
_refine_ls_number_reflns 3266
_refine_ls_number_restraints 30
_refine_ls_restrained_S_all 1.235
_refine_ls_R_factor_all 0.0292
_refine_ls_R_factor_gt 0.0270
_refine_ls_shift/su_max 0.000
_refine_ls_shift/su_mean 0.000
_refine_ls_structure_factor_coef Fsqd
_refine_ls_weighting_details 'w=1/[\s^2^(Fo^2^)+(0.0240P)^2^+5.8000P] where P=(Fo^2^+2Fc^2^)/3'
_refine_ls_weighting_scheme calc
_refine_ls_wR_factor_gt 0.0702
_refine_ls_wR_factor_ref 0.0712
_reflns_Friedel_coverage 0.000
_reflns_Friedel_fraction_full .
_reflns_Friedel_fraction_max .
_reflns_number_gt 3097
_reflns_number_total 3266
_reflns_threshold_expression 'I > 2\s(I)'
_cod_data_source_file jgeosci.229_Magnesiovesuvianite.cif
_cod_data_source_block magneiovesuvianite
_cod_original_cell_volume 2847.26(11)
_cod_original_sg_symbol_H-M 'P 4/n'
_cod_database_code 1566260
_chemical_oxdiff_formula 'ni1 c34 h34 n8 o8 cl2'
_shelx_space_group_comment
;
The symmetry employed for this shelxl refinement is uniquely defined
by the following loop, which should always be used as a source of
symmetry information in preference to the above space-group names.
They are only intended as comments.
;
_reflns_odcompleteness_completeness 99.73
_reflns_odcompleteness_iscentric 1
_reflns_odcompleteness_theta 27.04
_olex2_refinement_description
;
1. Twinned data refinement
 Scales: 0.515(2) 0.485(2)
2. Uiso/Uaniso restraints and constraints
Uanis(O8A) \\sim Ueq: with sigma of 0.0005 and sigma for terminal atoms of
0.0002
Uanis(O2B) \\sim Ueq: with sigma of 0.0005 and sigma for terminal atoms of
0.0002
Uanis(Y2B) \\sim Ueq: with sigma of 0.0005 and sigma for terminal atoms of
0.0002
Uanis(Y1B) \\sim Ueq: with sigma of 0.0005 and sigma for terminal atoms of
0.0002
Uanis(Y1A) \\sim Ueq: with sigma of 0.0005 and sigma for terminal atoms of
0.0002
3. Others
 Sof(X4B)=Sof(Y1A)=0.25*(1-FVAR(2))
 Sof(X4A)=Sof(Y1B)=0.25*FVAR(2)
;
_shelx_shelxl_version_number 2014/7
_olex2_submission_special_instructions 'No special instructions were received'

loop_
_space_group_symop_operation_xyz
'x, y, z'
'-x+1/2, -y+1/2, z'
'-y+1/2, x, z'
'y, -x+1/2, z'
'-x, -y, -z'
'x-1/2, y-1/2, -z'
'y-1/2, -x, -z'
'-y, x-1/2, -z'

loop_
_atom_site_label
_atom_site_type_symbol
_atom_site_fract_x
_atom_site_fract_y
_atom_site_fract_z
_atom_site_U_iso_or_equiv
_atom_site_adp_type
_atom_site_occupancy
_atom_site_site_symmetry_order
_atom_site_calc_flag
_atom_site_refinement_flags_posn
_atom_site_refinement_flags_adp
_atom_site_refinement_flags_occupancy
_atom_site_disorder_assembly
_atom_site_disorder_group
Z1A Si 0.2500 0.7500 0.0000 0.0053(8) Uani 0.953(11) 4 d S T P . .
Z1B Si 0.7500 0.2500 0.5000 0.0029(8) Uani 0.880(11) 4 d S T P . .
Z2A Si 0.68181(10) 0.45940(10) 0.12971(11) 0.0051(3) Uani 1 1 d . . . . .
Z2B Si 0.45825(10) 0.68006(10) 0.37179(11) 0.0045(3) Uani 1 1 d . . . . .
Z3A Si 0.34848(9) 0.41410(9) 0.13392(11) 0.0058(3) Uani 1 1 d . . . . .
Z3B Si 0.41879(9) 0.34919(9) 0.36422(11) 0.0048(3) Uani 1 1 d . . . . .
X1 Ca 0.7500 0.2500 0.25061(11) 0.00537(16) Uani 1 2 d S T P . .
X2A Ca 0.54434(7) 0.31139(7) 0.11937(8) 0.0054(2) Uani 1 1 d . . . . .
X2B Ca 0.30987(7) 0.54202(7) 0.37878(8) 0.0052(2) Uani 1 1 d . . . . .
X3A Ca 0.60084(8) 0.67943(8) 0.11666(8) 0.0126(2) Uani 1 1 d . . . . .
X3B Ca 0.68415(7) 0.60320(8) 0.39280(7) 0.0096(2) Uani 1 1 d . . . . .
X4A Ca 0.2500 0.2500 0.3487(2) 0.0083(7) Uani 0.726(5) 4 d S T P . .
X4B Ca 0.2500 0.2500 0.1519(6) 0.0104(18) Uani 0.274(5) 4 d S T P . .
Y1A Mg 0.2500 0.2500 -0.5434(9) 0.0100(9) Uani 0.274(5) 4 d S TU P . .
Y1B Mg 0.2500 0.2500 0.0326(3) 0.0027(5) Uani 0.726(5) 4 d S TU P . .
Y2A Al 0.5000 0.5000 0.0000 0.0046(3) Uani 1 2 d S T P . .
Y2B Al 0.5000 0.5000 0.5000 0.0048(3) Uani 1 2 d S TU P . .
Y3A Al 0.38765(11) 0.61935(11) 0.12609(11) 0.0058(3) Uani 1 1 d . . . . .
Y3B Al 0.62193(10) 0.38822(11) 0.37307(11) 0.0054(3) Uani 1 1 d . . . . .
O1A O 0.2797(2) 0.6722(2) 0.0864(2) 0.0072(7) Uani 1 1 d . . . . .
O1B O 0.6713(2) 0.2818(2) 0.4137(2) 0.0068(7) Uani 1 1 d . . . . .
O2A O 0.6609(2) 0.3825(2) 0.2232(3) 0.0061(7) Uani 1 1 d . . . . .
O2B O 0.3824(2) 0.6583(2) 0.2793(3) 0.0058(7) Uani 1 1 d . U . . .
O3A O 0.4504(2) 0.7205(2) 0.0765(3) 0.0065(7) Uani 1 1 d . . . . .
O3B O 0.7223(2) 0.4505(2) 0.4238(3) 0.0048(7) Uani 1 1 d . . . . .
O4A O 0.6067(2) 0.4372(2) 0.0306(2) 0.0061(7) Uani 1 1 d . . . . .
O4B O 0.4371(2) 0.6065(2) 0.4722(2) 0.0064(7) Uani 1 1 d . . . . .
O5A O 0.3286(2) 0.5123(2) 0.1774(3) 0.0086(7) Uani 1 1 d . . . . .
O5B O 0.5172(2) 0.3318(2) 0.3199(3) 0.0068(7) Uani 1 1 d . . . . .
O6A O 0.2708(2) 0.3773(3) 0.0573(2) 0.0141(9) Uani 1 1 d . . . . .
O6B O 0.3855(2) 0.2702(2) 0.4390(2) 0.0093(7) Uani 1 1 d . . . . .
O7A O 0.6738(2) 0.5557(2) 0.1812(3) 0.0092(7) Uani 1 1 d . . . . .
O7B O 0.5557(2) 0.6721(2) 0.3243(3) 0.0080(7) Uani 1 1 d . . . . .
O8A O 0.4394(2) 0.4075(2) 0.0647(2) 0.0045(7) Uani 1 1 d . U . . .
O8B O 0.4102(2) 0.4388(2) 0.4328(2) 0.0067(7) Uani 1 1 d . . . . .
O9 O 0.3575(3) 0.3523(3) 0.2496(2) 0.0063(4) Uani 1 1 d . . . . .
O10A O 0.7500 0.7500 0.3612(5) 0.0113(14) Uani 1 4 d S T P . .
O10B O 0.7500 0.7500 0.1293(5) 0.0125(15) Uani 1 4 d S T P . .
O11A O 0.4944(2) 0.5601(2) 0.1375(3) 0.0094(7) Uani 1 1 d . . . . .
O11B O 0.5628(2) 0.4960(2) 0.3639(2) 0.0046(7) Uani 1 1 d . . . . .

loop_
_atom_site_aniso_label
_atom_site_aniso_U_11
_atom_site_aniso_U_22
_atom_site_aniso_U_33
_atom_site_aniso_U_23
_atom_site_aniso_U_13
_atom_site_aniso_U_12
Z1A 0.0056(10) 0.0056(10) 0.0047(11) 0.000 0.000 0.000
Z1B 0.0027(10) 0.0027(10) 0.0035(12) 0.000 0.000 0.000
Z2A 0.0078(7) 0.0034(7) 0.0042(6) -0.0002(5) 0.0003(5) -0.0008(5)
Z2B 0.0063(7) 0.0011(7) 0.0061(6) 0.0004(5) -0.0012(5) 0.0005(5)
Z3A 0.0027(7) 0.0087(7) 0.0060(5) 0.0002(5) -0.0003(5) 0.0005(5)
Z3B 0.0065(6) 0.0039(7) 0.0040(5) -0.0006(5) -0.0001(5) 0.0003(5)
X1 0.0041(3) 0.0056(3) 0.0065(3) 0.000 0.000 -0.0003(7)
X2A 0.0068(5) 0.0047(5) 0.0048(4) -0.0005(4) -0.0002(3) 0.0012(4)
X2B 0.0034(5) 0.0061(5) 0.0062(4) 0.0004(3) -0.0011(4) 0.0002(4)
X3A 0.0100(6) 0.0093(5) 0.0184(5) -0.0046(4) -0.0033(4) 0.0043(4)
X3B 0.0083(5) 0.0069(5) 0.0135(4) 0.0068(4) 0.0042(4) 0.0010(4)
X4A 0.0042(9) 0.0042(9) 0.0165(12) 0.000 0.000 0.000
X4B 0.003(2) 0.003(2) 0.024(4) 0.000 0.000 0.000
Y1A 0.0100(8) 0.0100(8) 0.0102(10) 0.000 0.000 0.000
Y1B 0.0022(6) 0.0022(6) 0.0035(7) 0.000 0.000 0.000
Y2A 0.0037(8) 0.0020(8) 0.0080(7) 0.0003(6) 0.0001(7) 0.0009(6)
Y2B 0.0045(5) 0.0043(5) 0.0055(5) -0.0001(4) 0.0003(4) 0.0001(4)
Y3A 0.0048(7) 0.0057(8) 0.0069(6) 0.0024(5) -0.0023(6) 0.0004(6)
Y3B 0.0051(8) 0.0056(7) 0.0055(6) -0.0038(6) 0.0025(5) -0.0008(6)
O1A 0.0122(18) 0.0040(17) 0.0055(13) 0.0020(13) 0.0002(14) 0.0004(14)
O1B 0.0102(18) 0.0015(16) 0.0087(14) 0.0006(13) 0.0062(14) -0.0004(13)
O2A 0.0058(13) 0.0058(13) 0.0067(12) 0.0005(10) -0.0004(10) -0.0017(10)
O2B 0.0056(8) 0.0056(8) 0.0061(7) 0.0003(5) -0.0002(5) 0.0001(5)
O3A 0.0072(17) 0.0059(17) 0.0065(13) -0.0011(13) -0.0012(13) 0.0013(13)
O3B 0.0057(17) 0.0040(16) 0.0047(13) -0.0010(13) -0.0024(12) -0.0007(13)
O4A 0.0013(15) 0.0085(17) 0.0084(15) 0.0036(13) 0.0020(13) 0.0006(14)
O4B 0.0055(17) 0.0073(16) 0.0065(15) 0.0003(13) 0.0015(13) 0.0005(14)
O5A 0.0068(17) 0.0121(17) 0.0069(15) -0.0001(13) 0.0035(13) 0.0043(14)
O5B 0.0061(16) 0.0053(16) 0.0089(15) 0.0012(13) -0.0013(13) 0.0011(13)
O6A 0.0053(19) 0.028(2) 0.0088(13) 0.0022(15) -0.0009(13) -0.0014(15)
O6B 0.0150(17) 0.0052(18) 0.0076(13) 0.0016(12) -0.0009(13) -0.0041(13)
O7A 0.0045(17) 0.0070(17) 0.0162(16) 0.0023(14) 0.0007(14) 0.0001(14)
O7B 0.0038(16) 0.0150(19) 0.0051(14) -0.0026(13) 0.0021(13) -0.0006(15)
O8A 0.0044(8) 0.0045(8) 0.0046(8) 0.0000(5) -0.0002(5) 0.0001(5)
O8B 0.0075(14) 0.0036(13) 0.0089(12) -0.0017(10) 0.0002(10) -0.0002(10)
O9 0.006(2) 0.008(2) 0.0050(9) 0.0003(12) 0.0007(12) -0.0018(8)
O10A 0.009(2) 0.009(2) 0.016(3) 0.000 0.000 0.000
O10B 0.008(2) 0.008(2) 0.022(3) 0.000 0.000 0.000
O11A 0.0094(19) 0.0113(18) 0.0074(13) 0.0001(14) -0.0002(14) -0.0020(15)
O11B 0.0051(16) 0.0043(17) 0.0045(13) 0.0006(13) 0.0027(13) -0.0004(13)

loop_
_atom_type_symbol
_atom_type_description
_atom_type_scat_dispersion_real
_atom_type_scat_dispersion_imag
_atom_type_scat_source
Al Al 0.0645 0.0514 'International Tables Vol C Tables 4.2.6.8 and 6.1.1.4'
Ca Ca 0.2262 0.3064 'International Tables Vol C Tables 4.2.6.8 and 6.1.1.4'
Mg Mg 0.0486 0.0363 'International Tables Vol C Tables 4.2.6.8 and 6.1.1.4'
O O 0.0106 0.0060 'International Tables Vol C Tables 4.2.6.8 and 6.1.1.4'
Si Si 0.0817 0.0704 'International Tables Vol C Tables 4.2.6.8 and 6.1.1.4'

loop_
_geom_angle_atom_site_label_1
_geom_angle_atom_site_label_2
_geom_angle_atom_site_label_3
_geom_angle
_geom_angle_site_symmetry_1
_geom_angle_site_symmetry_3
X1 Z1A X1 180.0 5_665 3
X1 Z1A X2A 67.107(15) 3 3
X1 Z1A X2A 67.107(15) 5_665 6_565
X1 Z1A X2A 112.893(15) 5_665 3
X1 Z1A X2A 67.107(15) 3 4_565
X1 Z1A X2A 67.107(15) 5_665 5_665
X1 Z1A X2A 112.893(15) 3 6_565
X1 Z1A X2A 112.893(15) 5_665 4_565
X1 Z1A X2A 112.893(15) 3 5_665
X2A Z1A X2A 134.21(3) 6_565 5_665
X2A Z1A X2A 98.704(11) 4_565 6_565
X2A Z1A X2A 134.21(3) 4_565 3
X2A Z1A X2A 98.704(11) 6_565 3
X2A Z1A X2A 98.704(11) 3 5_665
X2A Z1A X2A 98.704(11) 4_565 5_665
O1A Z1A X1 51.77(11) 8_665 5_665
O1A Z1A X1 128.23(11) 7_565 3
O1A Z1A X1 128.23(11) 2_565 5_665
O1A Z1A X1 128.23(11) . 5_665
O1A Z1A X1 51.77(11) 2_565 3
O1A Z1A X1 128.23(11) 8_665 3
O1A Z1A X1 51.77(11) 7_565 5_665
O1A Z1A X1 51.77(11) . 3
O1A Z1A X2A 35.40(13) 2_565 4_565
O1A Z1A X2A 35.40(13) 8_665 5_665
O1A Z1A X2A 132.92(13) 7_565 4_565
O1A Z1A X2A 132.92(13) 2_565 5_665
O1A Z1A X2A 78.49(12) 2_565 6_565
O1A Z1A X2A 109.49(12) 8_665 6_565
O1A Z1A X2A 109.49(11) 2_565 3
O1A Z1A X2A 78.49(12) 7_565 3
O1A Z1A X2A 78.49(12) 8_665 4_565
O1A Z1A X2A 35.40(13) 7_565 6_565
O1A Z1A X2A 132.92(13) . 6_565
O1A Z1A X2A 109.49(11) . 4_565
O1A Z1A X2A 35.41(13) . 3
O1A Z1A X2A 109.49(12) 7_565 5_665
O1A Z1A X2A 132.92(13) 8_665 3
O1A Z1A X2A 78.49(12) . 5_665
O1A Z1A O1A 103.5(2) 7_565 8_665
O1A Z1A O1A 112.51(11) . 8_665
O1A Z1A O1A 112.51(11) 2_565 8_665
O1A Z1A O1A 112.52(11) . 7_565
O1A Z1A O1A 103.5(2) . 2_565
O1A Z1A O1A 112.51(11) 7_565 2_565
X1 Z1B X1 180.0 7_666 .
O1B Z1B X1 127.65(10) 2_655 7_666
O1B Z1B X1 127.65(10) 7_666 .
O1B Z1B X1 52.35(10) 8_656 7_666
O1B Z1B X1 52.35(10) 2_655 .
O1B Z1B X1 52.35(10) 7_666 7_666
O1B Z1B X1 127.65(10) . 7_666
O1B Z1B X1 52.35(10) . .
O1B Z1B X1 127.65(10) 8_656 .
O1B Z1B O1B 111.91(11) 8_656 2_655
O1B Z1B O1B 104.7(2) 2_655 .
O1B Z1B O1B 111.91(11) 8_656 .
O1B Z1B O1B 104.7(2) 7_666 8_656
O1B Z1B O1B 111.91(11) 7_666 .
O1B Z1B O1B 111.91(11) 7_666 2_655
X2A Z2A X2A 109.89(5) . 7_665
X3A Z2A X2A 174.67(6) 3_655 .
X3A Z2A X2A 64.86(4) 3_655 7_665
O2A Z2A X2A 130.37(15) . 7_665
O2A Z2A X2A 50.57(12) . .
O2A Z2A X3A 133.17(14) . 3_655
O2A Z2A O4A 100.26(18) . .
O3A Z2A X2A 33.30(11) 3_655 7_665
O3A Z2A X2A 123.31(14) 3_655 .
O3A Z2A X3A 52.94(13) 3_655 3_655
O3A Z2A O2A 111.9(2) 3_655 .
O3A Z2A O4A 110.83(17) 3_655 .
O4A Z2A X2A 79.39(12) . 7_665
O4A Z2A X2A 49.72(12) . .
O4A Z2A X3A 126.48(13) . 3_655
O7A Z2A X2A 129.68(15) . .
O7A Z2A X2A 111.60(14) . 7_665
O7A Z2A X3A 54.13(13) . 3_655
O7A Z2A O2A 113.63(19) . .
O7A Z2A O3A 106.99(19) . 3_655
O7A Z2A O4A 113.3(2) . .
X2B Z2B X2B 111.25(5) . 8_666
X3B Z2B X2B 173.91(5) 4_565 .
X3B Z2B X2B 63.23(4) 4_565 8_666
O2B Z2B X2B 49.58(12) . .
O2B Z2B X2B 131.58(14) . 8_666
O2B Z2B X3B 135.72(14) . 4_565
O2B Z2B O4B 100.83(19) . .
O3B Z2B X2B 124.44(14) 4_565 .
O3B Z2B X2B 33.78(11) 4_565 8_666
O3B Z2B X3B 52.69(13) 4_565 4_565
O3B Z2B O2B 112.7(2) 4_565 .
O3B Z2B O4B 110.56(17) 4_565 .
O4B Z2B X2B 51.27(12) . .
O4B Z2B X2B 78.63(12) . 8_666
O4B Z2B X3B 123.38(13) . 4_565
O7B Z2B X2B 109.24(13) . 8_666
O7B Z2B X2B 129.90(15) . .
O7B Z2B X3B 53.09(13) . 4_565
O7B Z2B O2B 115.23(19) . .
O7B Z2B O3B 105.61(19) . 4_565
O7B Z2B O4B 112.04(19) . .
X2A Z3A X2A 167.07(6) 3 .
X2A Z3A X2B 63.93(3) 3 .
X2A Z3A X2B 116.67(4) . .
X2A Z3A X3A 113.82(4) 3 5_665
X3A Z3A X2A 63.37(4) 5_665 .
X3A Z3A X2B 171.01(5) 5_665 .
X4B Z3A X2A 98.39(5) . 3
X4B Z3A X2A 93.49(4) . .
X4B Z3A X2B 109.48(14) . .
X4B Z3A X3A 79.31(14) . 5_665
X4B Z3A Y1B 25.98(15) . .
Y1B Z3A X2A 91.99(4) . .
Y1B Z3A X2A 96.44(4) . 3
Y1B Z3A X2B 131.83(7) . .
Y1B Z3A X3A 56.22(6) . 5_665
O5A Z3A X2A 44.25(12) . 3
O5A Z3A X2A 127.89(14) . .
O5A Z3A X2B 36.28(11) . .
O5A Z3A X3A 135.77(13) . 5_665
O5A Z3A X4B 132.61(15) . .
O5A Z3A Y1B 140.11(14) . .
O5A Z3A O9 107.1(2) . .
O6A Z3A X2A 117.98(15) . .
O6A Z3A X2A 67.34(14) . 3
O6A Z3A X2B 121.83(14) . .
O6A Z3A X3A 62.12(12) . 5_665
O6A Z3A X4B 49.63(18) . .
O6A Z3A Y1B 31.93(15) . .
O6A Z3A O5A 111.4(2) . .
O6A Z3A O8A 110.16(17) . .
O6A Z3A O9 108.43(17) . .
O8A Z3A X2A 35.08(11) . .
O8A Z3A X2A 132.98(13) . 3
O8A Z3A X2B 125.87(13) . .
O8A Z3A X3A 48.44(12) . 5_665
O8A Z3A X4B 115.19(15) . .
O8A Z3A Y1B 100.18(13) . .
O8A Z3A O5A 112.17(19) . .
O8A Z3A O9 107.4(2) . .
O9 Z3A X2A 118.01(19) . 3
O9 Z3A X2A 72.61(18) . .
O9 Z3A X2B 70.87(16) . .
O9 Z3A X3A 116.51(18) . 5_665
O9 Z3A X4B 59.65(16) . .
O9 Z3A Y1B 83.57(12) . .
X2B Z3B X2A 64.92(3) 4 .
X2B Z3B X2A 117.15(4) . .
X2B Z3B X2B 169.76(6) 4 .
X2B Z3B X3B 114.67(5) 4 5_666
X2B Z3B Y1A 95.82(5) 4 1_556
X3B Z3B X2A 174.29(5) 5_666 .
X3B Z3B X2B 62.15(3) 5_666 .
X4A Z3B X2A 109.98(6) . .
X4A Z3B X2B 91.15(4) . .
X4A Z3B X2B 97.49(5) . 4
X4A Z3B X3B 75.72(6) . 5_666
X4A Z3B Y1A 23.16(18) . 1_556
Y1A Z3B X2A 130.11(16) 1_556 .
Y1A Z3B X2B 89.96(4) 1_556 .
Y1A Z3B X3B 55.37(16) 1_556 5_666
O5B Z3B X2A 36.56(11) . .
O5B Z3B X2B 46.92(12) . 4
O5B Z3B X2B 128.13(14) . .
O5B Z3B X3B 138.74(13) . 5_666
O5B Z3B X4A 134.49(13) . .
O5B Z3B Y1A 141.88(14) . 1_556
O5B Z3B O9 106.4(2) . .
O6B Z3B X2A 120.15(13) . .
O6B Z3B X2B 63.98(14) . 4
O6B Z3B X2B 118.78(14) . .
O6B Z3B X3B 62.91(12) . 5_666
O6B Z3B X4A 50.65(14) . .
O6B Z3B Y1A 35.36(17) . 1_556
O6B Z3B O5B 110.6(2) . .
O6B Z3B O8B 111.01(17) . .
O6B Z3B O9 106.69(17) . .
O8B Z3B X2A 126.74(14) . .
O8B Z3B X2B 35.45(12) . .
O8B Z3B X2B 134.66(13) . 4
O8B Z3B X3B 49.05(13) . 5_666
O8B Z3B X4A 113.26(14) . .
O8B Z3B Y1A 100.08(17) . 1_556
O8B Z3B O5B 112.24(19) . .
O8B Z3B O9 109.7(2) . .
O9 Z3B X2A 69.83(16) . .
O9 Z3B X2B 114.9(2) . 4
O9 Z3B X2B 74.46(19) . .
O9 Z3B X3B 114.56(17) . 5_666
O9 Z3B X4A 58.00(10) . .
O9 Z3B Y1A 79.8(2) . 1_556
Z1A X1 Y3B 116.26(3) 5_665 .
Z1A X1 Y3B 116.26(3) 5_665 2_655
Z1B X1 Z1A 180.0 . 5_665
Z1B X1 Y3B 63.74(3) . 2_655
Z1B X1 Y3B 63.74(3) . .
Y3B X1 Y3B 127.47(7) . 2_655
O1A X1 Z1A 33.75(8) 4 5_665
O1A X1 Z1A 33.75(8) 3_655 5_665
O1A X1 Z1B 146.25(8) 3_655 .
O1A X1 Z1B 146.25(8) 4 .
O1A X1 Y3B 100.46(9) 4 .
O1A X1 Y3B 123.66(9) 4 2_655
O1A X1 Y3B 100.46(9) 3_655 2_655
O1A X1 Y3B 123.66(9) 3_655 .
O1A X1 O1A 67.50(17) 4 3_655
O1A X1 O1B 117.10(7) 4 .
O1A X1 O1B 156.37(7) 4 2_655
O1A X1 O1B 117.10(7) 3_655 2_655
O1A X1 O1B 156.37(7) 3_655 .
O1A X1 O2A 90.99(12) 3_655 .
O1A X1 O2A 76.58(12) 3_655 2_655
O1A X1 O2A 90.99(12) 4 2_655
O1A X1 O2A 76.58(12) 4 .
O1A X1 O2B 124.44(12) 4 3_655
O1A X1 O2B 69.96(11) 3_655 3_655
O1A X1 O2B 69.96(11) 4 4
O1A X1 O2B 124.44(12) 3_655 4
O1B X1 Z1A 145.57(9) . 5_665
O1B X1 Z1A 145.57(9) 2_655 5_665
O1B X1 Z1B 34.43(9) 2_655 .
O1B X1 Z1B 34.43(9) . .
O1B X1 Y3B 34.54(9) 2_655 2_655
O1B X1 Y3B 95.38(10) . 2_655
O1B X1 Y3B 95.38(10) 2_655 .
O1B X1 Y3B 34.54(9) . .
O1B X1 O1B 68.86(18) . 2_655
O1B X1 O2A 69.03(11) . .
O1B X1 O2A 124.81(12) 2_655 .
O1B X1 O2A 124.81(12) . 2_655
O1B X1 O2A 69.03(11) 2_655 2_655
O1B X1 O2B 90.74(11) . 3_655
O1B X1 O2B 90.74(11) 2_655 4
O1B X1 O2B 76.47(11) . 4
O1B X1 O2B 76.47(11) 2_655 3_655
O2A X1 Z1A 82.58(8) . 5_665
O2A X1 Z1A 82.58(8) 2_655 5_665
O2A X1 Z1B 97.42(8) . .
O2A X1 Z1B 97.42(8) 2_655 .
O2A X1 Y3B 159.34(9) 2_655 .
O2A X1 Y3B 34.77(8) . .
O2A X1 Y3B 34.77(8) 2_655 2_655
O2A X1 Y3B 159.35(9) . 2_655
O2A X1 O2A 165.16(15) 2_655 .
O2A X1 O2B 70.09(6) . 3_655
O2A X1 O2B 112.04(6) 2_655 3_655
O2A X1 O2B 70.09(6) 2_655 4
O2A X1 O2B 112.03(6) . 4
O2B X1 Z1A 97.70(8) 4 5_665
O2B X1 Z1A 97.70(8) 3_655 5_665
O2B X1 Z1B 82.30(8) 4 .
O2B X1 Z1B 82.30(8) 3_655 .
O2B X1 Y3B 75.45(8) 3_655 .
O2B X1 Y3B 75.45(8) 4 2_655
O2B X1 Y3B 97.62(9) 3_655 2_655
O2B X1 Y3B 97.62(9) 4 .
O2B X1 O2B 164.60(15) 3_655 4
Z2A X2A Z3A 173.53(5) . 4
Z2A X2A Y3A 64.73(4) . 5_665
Z2A X2A Y3A 116.38(6) . 4
Z3A X2A Y3A 59.79(4) 4 4
Z3A X2A Y3A 120.45(5) 4 5_665
Y3A X2A Y3A 102.45(6) 5_665 4
O1A X2A Z2A 83.03(9) 4 .
O1A X2A Z3A 94.14(9) 4 4
O1A X2A Y3A 77.81(8) 4 5_665
O1A X2A Y3A 35.34(9) 4 4
O1A X2A O6A 114.57(11) 4 4
O2A X2A Z2A 31.53(8) . .
O2A X2A Z3A 142.06(9) . 4
O2A X2A Y3A 98.59(10) . 4
O2A X2A Y3A 93.19(9) . 5_665
O2A X2A O1A 75.08(12) . 4
O2A X2A O6A 163.48(10) . 4
O3A X2A Z2A 99.66(10) 5_665 .
O3A X2A Z3A 84.95(10) 5_665 4
O3A X2A Y3A 79.36(9) 5_665 4
O3A X2A Y3A 36.02(9) 5_665 5_665
O3A X2A O1A 72.45(11) 5_665 4
O3A X2A O2A 123.90(13) 5_665 .
O3A X2A O4A 74.48(11) 5_665 .
O3A X2A O5B 170.84(13) 5_665 .
O3A X2A O6A 72.58(11) 5_665 4
O4A X2A Z2A 32.14(8) . .
O4A X2A Z3A 154.28(9) . 4
O4A X2A Y3A 38.77(8) . 5_665
O4A X2A Y3A 128.68(10) . 4
O4A X2A O1A 94.17(12) . 4
O4A X2A O2A 63.66(11) . .
O4A X2A O5B 112.70(11) . .
O4A X2A O6A 125.99(10) . 4
O5A X2A Z2A 144.69(10) 4 .
O5A X2A Z3A 29.34(9) 4 4
O5A X2A Y3A 129.53(9) 4 5_665
O5A X2A Y3A 36.53(9) 4 4
O5A X2A O1A 71.58(12) 4 4
O5A X2A O2A 115.55(12) 4 .
O5A X2A O3A 95.68(12) 4 5_665
O5A X2A O4A 164.83(12) 4 .
O5A X2A O5B 78.39(10) 4 .
O5A X2A O6A 59.17(11) 4 4
O5B X2A Z2A 89.09(9) . .
O5B X2A Z3A 86.55(9) . 4
O5B X2A Y3A 151.48(10) . 5_665
O5B X2A Y3A 99.24(9) . 4
O5B X2A O1A 111.62(11) . 4
O5B X2A O2A 65.23(11) . .
O5B X2A O6A 98.31(10) . 4
O6A X2A Z2A 156.12(8) 4 .
O6A X2A Z3A 29.90(7) 4 4
O6A X2A Y3A 101.83(7) 4 5_665
O6A X2A Y3A 84.96(8) 4 4
O8A X2A Z2A 90.99(10) . .
O8A X2A Z3A 94.05(10) . 4
O8A X2A Y3A 76.54(8) . 5_665
O8A X2A Y3A 149.66(10) . 4
O8A X2A O1A 153.75(10) . 4
O8A X2A O2A 111.75(12) . .
O8A X2A O3A 83.51(11) . 5_665
O8A X2A O4A 68.79(12) . .
O8A X2A O5A 122.37(13) . 4
O8A X2A O5B 93.73(11) . .
O8A X2A O6A 66.00(11) . 4
Z2B X2B Y3B 64.16(4) . 5_666
Z2B X2B Y3B 115.05(6) . 3
Z3B X2B Z2B 173.06(6) 3 .
Z3B X2B Y3B 120.23(5) 3 5_666
Z3B X2B Y3B 59.72(4) 3 3
Y3B X2B Y3B 101.13(6) 5_666 3
O1B X2B Z2B 82.77(9) 3 .
O1B X2B Z3B 92.91(9) 3 3
O1B X2B Y3B 34.26(9) 3 3
O1B X2B Y3B 76.83(8) 3 5_666
O1B X2B O6B 113.60(11) 3 3
O2B X2B Z2B 30.94(8) . .
O2B X2B Z3B 142.53(9) . 3
O2B X2B Y3B 98.15(10) . 3
O2B X2B Y3B 92.03(9) . 5_666
O2B X2B O1B 75.29(12) . 3
O2B X2B O4B 62.88(11) . .
O2B X2B O5A 67.36(11) . .
O2B X2B O6B 165.02(10) . 3
O3B X2B Z2B 98.37(9) 5_666 .
O3B X2B Z3B 85.30(9) 5_666 3
O3B X2B Y3B 78.87(9) 5_666 3
O3B X2B Y3B 35.32(9) 5_666 5_666
O3B X2B O1B 71.31(10) 5_666 3
O3B X2B O2B 122.15(12) 5_666 .
O3B X2B O4B 73.31(11) 5_666 .
O3B X2B O5A 170.41(13) 5_666 .
O3B X2B O6B 72.78(11) 5_666 3
O4B X2B Z2B 31.95(8) . .
O4B X2B Z3B 154.47(9) . 3
O4B X2B Y3B 126.74(10) . 3
O4B X2B Y3B 38.26(8) . 5_666
O4B X2B O1B 93.23(12) . 3
O4B X2B O6B 126.05(10) . 3
O5A X2B Z2B 90.93(9) . .
O5A X2B Z3B 85.69(9) . 3
O5A X2B Y3B 99.31(9) . 3
O5A X2B Y3B 152.80(10) . 5_666
O5A X2B O1B 112.44(11) . 3
O5A X2B O4B 114.54(11) . .
O5A X2B O6B 97.73(11) . 3
O5B X2B Z2B 142.44(9) 3 .
O5B X2B Z3B 30.76(8) 3 3
O5B X2B Y3B 35.25(8) 3 3
O5B X2B Y3B 128.32(9) 3 5_666
O5B X2B O1B 69.19(11) 3 3
O5B X2B O2B 114.49(12) 3 .
O5B X2B O3B 95.78(12) 3 5_666
O5B X2B O4B 161.81(12) 3 .
O5B X2B O5A 77.98(10) 3 .
O5B X2B O6B 61.23(11) 3 3
O6B X2B Z2B 156.31(8) 3 .
O6B X2B Z3B 30.59(7) 3 3
O6B X2B Y3B 101.62(7) 3 5_666
O6B X2B Y3B 85.35(8) 3 3
O8B X2B Z2B 89.20(10) . .
O8B X2B Z3B 97.03(10) . 3
O8B X2B Y3B 152.25(10) . 3
O8B X2B Y3B 76.57(9) . 5_666
O8B X2B O1B 153.11(11) . 3
O8B X2B O2B 109.53(13) . .
O8B X2B O3B 84.65(11) . 5_666
O8B X2B O4B 67.77(12) . .
O8B X2B O5A 93.23(12) . .
O8B X2B O5B 126.76(12) . 3
O8B X2B O6B 68.41(11) . 3
Z2A X3A Z3A 120.63(5) 4_565 5_665
Z2A X3A Y1B 108.24(4) 4_565 5_665
Y1B X3A Z3A 58.93(5) 5_665 5_665
O3A X3A Z2A 32.20(8) . 4_565
O3A X3A Z3A 99.41(8) . 5_665
O3A X3A Y1B 120.39(9) . 5_665
O3A X3A O6A 125.10(10) . 5_665
O3A X3A O6A 79.97(12) . 8_665
O3A X3A O7A 63.76(11) . 4_565
O3A X3A O7B 86.32(11) . .
O3A X3A O8A 75.47(11) . 5_665
O3A X3A O10B 139.05(10) . .
O3A X3A O11A 65.38(12) . .
O6A X3A Z2A 75.08(9) 8_665 4_565
O6A X3A Z2A 135.63(8) 5_665 4_565
O6A X3A Z3A 59.96(8) 8_665 5_665
O6A X3A Z3A 28.43(7) 5_665 5_665
O6A X3A Y1B 38.69(8) 5_665 5_665
O6A X3A Y1B 40.48(10) 8_665 5_665
O6A X3A O6A 61.15(14) 8_665 5_665
O6A X3A O7B 147.66(12) 8_665 .
O6A X3A O8A 69.87(10) 8_665 5_665
O6A X3A O10B 71.63(16) 8_665 .
O7A X3A Z2A 31.60(8) 4_565 4_565
O7A X3A Z2A 153.73(10) . 4_565
O7A X3A Z3A 136.16(9) 4_565 5_665
O7A X3A Z3A 79.65(9) . 5_665
O7A X3A Y1B 93.43(8) 4_565 5_665
O7A X3A Y1B 96.44(9) . 5_665
O7A X3A O3A 136.69(13) . .
O7A X3A O6A 131.52(12) 4_565 5_665
O7A X3A O6A 76.83(11) 4_565 8_665
O7A X3A O6A 70.21(11) . 5_665
O7A X3A O6A 131.15(13) . 8_665
O7A X3A O7A 141.14(16) . 4_565
O7A X3A O7B 70.84(10) 4_565 .
O7A X3A O7B 77.60(10) . .
O7A X3A O8A 87.59(11) . 5_665
O7A X3A O8A 130.86(11) 4_565 5_665
O7A X3A O10B 81.16(9) 4_565 .
O7A X3A O10B 84.01(10) . .
O7A X3A O11A 71.41(12) . .
O7B X3A Z2A 77.73(9) . 4_565
O7B X3A Z3A 152.01(9) . 5_665
O7B X3A Y1B 139.83(10) . 5_665
O7B X3A O6A 145.91(11) . 5_665
O7B X3A O8A 134.37(12) . 5_665
O7B X3A O10B 102.18(17) . .
O8A X3A Z2A 103.44(8) 5_665 4_565
O8A X3A Z3A 27.99(8) 5_665 5_665
O8A X3A Y1B 84.08(9) 5_665 5_665
O8A X3A O6A 56.26(10) 5_665 5_665
O10B X3A Z2A 109.99(5) . 4_565
O10B X3A Z3A 91.39(13) . 5_665
O10B X3A Y1B 37.82(16) . 5_665
O10B X3A O6A 64.19(14) . 5_665
O10B X3A O8A 119.05(16) . 5_665
O11A X3A Z2A 92.41(10) . 4_565
O11A X3A Z3A 85.49(8) . 5_665
O11A X3A Y1B 144.22(10) . 5_665
O11A X3A O6A 126.04(12) . 8_665
O11A X3A O6A 106.87(11) . 5_665
O11A X3A O7A 117.42(13) . 4_565
O11A X3A O7B 71.95(11) . .
O11A X3A O8A 62.42(10) . 5_665
O11A X3A O10B 155.39(12) . .
Z2B X3B Z3B 123.51(4) 3_655 5_666
Y1A X3B Z2B 111.10(5) 5_665 3_655
Y1A X3B Z3B 60.11(13) 5_665 5_666
O3B X3B Z2B 31.84(8) . 3_655
O3B X3B Z3B 101.48(8) . 5_666
O3B X3B Y1A 123.23(14) . 5_665
O3B X3B O6B 128.23(10) . 5_666
O3B X3B O7A 83.38(11) . .
O3B X3B O7B 63.14(11) . 3_655
O3B X3B O8B 77.19(11) . 5_666
O3B X3B O10A 142.24(9) . .
O3B X3B O11B 64.41(12) . .
O6B X3B Z2B 74.92(9) 7_666 3_655
O6B X3B Z2B 140.97(8) 5_666 3_655
O6B X3B Z3B 28.35(6) 5_666 5_666
O6B X3B Z3B 62.88(8) 7_666 5_666
O6B X3B Y1A 43.98(15) 7_666 5_665
O6B X3B Y1A 41.28(10) 5_666 5_665
O6B X3B O3B 79.31(12) 7_666 .
O6B X3B O6B 66.75(14) 7_666 5_666
O6B X3B O7A 147.88(11) 7_666 .
O6B X3B O7B 77.88(11) 7_666 3_655
O6B X3B O7B 135.05(12) 7_666 .
O6B X3B O8B 71.30(11) 7_666 5_666
O6B X3B O10A 80.23(15) 7_666 .
O6B X3B O11B 124.94(12) 7_666 .
O7A X3B Z2B 76.09(8) . 3_655
O7A X3B Z3B 148.01(9) . 5_666
O7A X3B Y1A 141.78(18) . 5_665
O7A X3B O6B 142.87(11) . 5_666
O7A X3B O8B 130.47(11) . 5_666
O7B X3B Z2B 149.61(9) . 3_655
O7B X3B Z2B 31.38(8) 3_655 3_655
O7B X3B Z3B 140.25(8) 3_655 5_666
O7B X3B Z3B 78.10(8) . 5_666
O7B X3B Y1A 96.26(10) 3_655 5_665
O7B X3B Y1A 98.08(10) . 5_665
O7B X3B O3B 132.52(13) . .
O7B X3B O6B 137.22(12) 3_655 5_666
O7B X3B O6B 68.31(10) . 5_666
O7B X3B O7A 75.70(9) . .
O7B X3B O7A 70.17(9) 3_655 .
O7B X3B O7B 140.20(14) . 3_655
O7B X3B O8B 133.37(11) 3_655 5_666
O7B X3B O8B 84.82(11) . 5_666
O7B X3B O10A 83.38(10) . .
O7B X3B O10A 81.73(10) 3_655 .
O7B X3B O11B 115.38(13) 3_655 .
O7B X3B O11B 68.34(12) . .
O8B X3B Z2B 105.32(8) 5_666 3_655
O8B X3B Z3B 27.89(8) 5_666 5_666
O8B X3B Y1A 85.22(17) 5_666 5_665
O8B X3B O6B 55.89(10) 5_666 5_666
O10A X3B Z2B 111.64(5) . 3_655
O10A X3B Z3B 96.88(13) . 5_666
O10A X3B Y1A 43.9(2) . 5_665
O10A X3B O6B 69.59(13) . 5_666
O10A X3B O7A 98.01(17) . .
O10A X3B O8B 124.71(15) . 5_666
O10A X3B O11B 150.81(12) . .
O11B X3B Z2B 91.02(9) . 3_655
O11B X3B Z3B 84.58(8) . 5_666
O11B X3B Y1A 144.44(14) . 5_665
O11B X3B O6B 104.58(10) . 5_666
O11B X3B O7A 68.89(10) . .
O11B X3B O8B 61.60(10) . 5_666
Z3B X4A Z3B 173.10(11) . 2
X4B X4A Z3B 93.45(6) . .
X4B X4A Z3B 93.45(6) . 2
X4B X4A O6B 116.60(9) . 4
X4B X4A O6B 116.60(9) . .
X4B X4A O6B 116.60(9) . 3
X4B X4A O6B 116.60(9) . 2
X4B X4A O9 63.13(8) . 4
X4B X4A O9 63.13(8) . 2
X4B X4A O9 63.13(8) . 3
X4B X4A O9 63.13(8) . .
Y1A X4A Z3B 86.55(6) 1_556 .
Y1A X4A Z3B 86.55(6) 1_556 2
Y1A X4A X4B 180.0 1_556 .
Y1A X4A O6B 63.40(9) 1_556 3
Y1A X4A O6B 63.40(9) 1_556 2
Y1A X4A O6B 63.40(9) 1_556 4
Y1A X4A O6B 63.40(9) 1_556 .
Y1A X4A O9 116.87(8) 1_556 4
Y1A X4A O9 116.87(8) 1_556 3
Y1A X4A O9 116.87(8) 1_556 2
Y1A X4A O9 116.87(8) 1_556 .
O6B X4A Z3B 31.28(8) . .
O6B X4A Z3B 143.20(11) . 2
O6B X4A Z3B 107.88(9) 4 .
O6B X4A Z3B 31.28(8) 2 2
O6B X4A Z3B 68.84(8) 3 .
O6B X4A Z3B 107.88(9) 3 2
O6B X4A Z3B 143.20(11) 2 .
O6B X4A Z3B 68.84(8) 4 2
O6B X4A O6B 126.80(18) 3 4
O6B X4A O6B 126.80(18) . 2
O6B X4A O6B 78.43(7) . 3
O6B X4A O6B 78.43(7) . 4
O6B X4A O6B 78.43(7) 2 4
O6B X4A O6B 78.43(7) 3 2
O6B X4A O9 148.72(15) 3 4
O6B X4A O9 148.72(15) 4 3
O6B X4A O9 75.13(13) 3 .
O6B X4A O9 131.41(15) 4 .
O6B X4A O9 63.26(12) 3 3
O6B X4A O9 148.72(15) . 2
O6B X4A O9 75.13(13) 4 2
O6B X4A O9 75.13(13) 2 3
O6B X4A O9 131.41(15) . 3
O6B X4A O9 75.13(13) . 4
O6B X4A O9 131.41(15) 3 2
O6B X4A O9 63.26(12) 2 2
O6B X4A O9 148.72(15) 2 .
O6B X4A O9 63.26(12) 4 4
O6B X4A O9 63.26(12) . .
O6B X4A O9 131.41(15) 2 4
O9 X4A Z3B 153.41(13) 2 .
O9 X4A Z3B 153.41(13) . 2
O9 X4A Z3B 103.29(14) 3 .
O9 X4A Z3B 79.89(13) 3 2
O9 X4A Z3B 32.88(8) 2 2
O9 X4A Z3B 79.89(13) 4 .
O9 X4A Z3B 32.88(8) . .
O9 X4A Z3B 103.29(14) 4 2
O9 X4A O9 126.26(16) 4 3
O9 X4A O9 78.21(7) 2 3
O9 X4A O9 126.26(16) 2 .
O9 X4A O9 78.21(7) 3 .
O9 X4A O9 78.21(7) 4 .
O9 X4A O9 78.21(7) 2 4
Z3A X4B Z3A 171.8(3) . 2
X4A X4B Z3A 94.08(15) . 2
X4A X4B Z3A 94.08(15) . .
X4A X4B O9 63.43(16) . .
X4A X4B O9 63.43(16) . 2
X4A X4B O9 63.43(16) . 4
X4A X4B O9 63.43(16) . 3
Y1B X4B Z3A 85.92(15) . .
Y1B X4B Z3A 85.92(15) . 2
Y1B X4B X4A 180.0 . .
Y1B X4B O6A 60.88(18) . .
Y1B X4B O6A 60.88(18) . 4
Y1B X4B O6A 60.88(18) . 2
Y1B X4B O6A 60.88(18) . 3
Y1B X4B O9 116.57(16) . 2
Y1B X4B O9 116.57(16) . 3
Y1B X4B O9 116.57(16) . 4
Y1B X4B O9 116.57(16) . .
O6A X4B Z3A 140.8(3) 2 .
O6A X4B Z3A 69.12(10) 4 .
O6A X4B Z3A 32.39(9) . .
O6A X4B Z3A 69.12(10) 3 2
O6A X4B Z3A 32.39(9) 2 2
O6A X4B Z3A 140.8(3) . 2
O6A X4B Z3A 106.69(15) 3 .
O6A X4B Z3A 106.69(15) 4 2
O6A X4B X4A 119.12(18) 4 .
O6A X4B X4A 119.12(18) 3 .
O6A X4B X4A 119.12(18) 2 .
O6A X4B X4A 119.12(18) . .
O6A X4B O6A 76.30(16) 4 .
O6A X4B O6A 76.30(16) 2 4
O6A X4B O6A 76.30(16) 2 3
O6A X4B O6A 121.8(4) 2 .
O6A X4B O6A 76.30(16) 3 .
O6A X4B O6A 121.8(4) 3 4
O6A X4B O9 133.55(15) 2 3
O6A X4B O9 133.55(15) 3 .
O6A X4B O9 133.55(15) . 4
O6A X4B O9 147.23(16) . 2
O6A X4B O9 147.23(16) 3 4
O6A X4B O9 66.08(12) 4 4
O6A X4B O9 75.31(14) 2 4
O6A X4B O9 66.08(12) 3 3
O6A X4B O9 147.23(16) 2 .
O6A X4B O9 75.31(14) 4 .
O6A X4B O9 66.08(12) 2 2
O6A X4B O9 147.23(16) 4 3
O6A X4B O9 133.55(15) 4 2
O6A X4B O9 66.08(12) . .
O6A X4B O9 75.31(14) . 3
O6A X4B O9 75.31(14) 3 2
O9 X4B Z3A 105.62(15) 3 2
O9 X4B Z3A 78.14(14) 4 2
O9 X4B Z3A 153.1(3) . 2
O9 X4B Z3A 34.09(8) 2 2
O9 X4B Z3A 78.14(14) 3 .
O9 X4B Z3A 34.09(8) . .
O9 X4B Z3A 105.61(15) 4 .
O9 X4B Z3A 153.1(3) 2 .
O9 X4B O9 78.46(13) 2 3
O9 X4B O9 78.46(13) . 3
O9 X4B O9 126.9(3) 4 3
O9 X4B O9 78.46(13) 2 4
O9 X4B O9 126.9(3) . 2
O9 X4B O9 78.46(13) . 4
Z3B Y1A Z3B 140.6(4) 2_554 1_554
X3B Y1A Z3B 64.52(4) 5_665 1_554
X3B Y1A Z3B 129.78(10) 8_655 2_554
X3B Y1A Z3B 64.52(4) 6 2_554
X3B Y1A Z3B 145.17(15) 5_665 2_554
X3B Y1A Z3B 75.57(4) 8_655 1_554
X3B Y1A Z3B 129.78(10) 7_565 1_554
X3B Y1A Z3B 145.17(15) 6 1_554
X3B Y1A Z3B 75.57(4) 7_565 2_554
X3B Y1A X3B 70.39(16) 6 7_565
X3B Y1A X3B 109.2(3) 5_665 6
X3B Y1A X3B 109.2(3) 8_655 7_565
X3B Y1A X3B 70.39(16) 5_665 7_565
X3B Y1A X3B 70.39(16) 8_655 6
X3B Y1A X3B 70.39(16) 5_665 8_655
X4A Y1A Z3B 70.29(18) 1_554 2_554
X4A Y1A Z3B 70.29(18) 1_554 1_554
X4A Y1A X3B 125.40(16) 1_554 8_655
X4A Y1A X3B 125.40(16) 1_554 5_665
X4A Y1A X3B 125.40(16) 1_554 6
X4A Y1A X3B 125.40(16) 1_554 7_565
X4A Y1A O6B 84.4(3) 1_554 3_554
X4A Y1A O6B 84.4(3) 1_554 4_554
X4A Y1A O6B 84.4(3) 1_554 2_554
X4A Y1A O6B 84.4(3) 1_554 1_554
X4A Y1A O10A 180.0 1_554 5_665
O6B Y1A Z3B 67.46(13) 3_554 1_554
O6B Y1A Z3B 146.7(4) 2_554 1_554
O6B Y1A Z3B 108.54(17) 4_554 1_554
O6B Y1A Z3B 25.63(11) 2_554 2_554
O6B Y1A Z3B 108.54(17) 3_554 2_554
O6B Y1A Z3B 67.46(13) 4_554 2_554
O6B Y1A Z3B 25.63(11) 1_554 1_554
O6B Y1A Z3B 146.7(4) 1_554 2_554
O6B Y1A X3B 67.59(15) 2_554 6
O6B Y1A X3B 119.6(2) 2_554 5_665
O6B Y1A X3B 137.7(3) 3_554 6
O6B Y1A X3B 51.16(14) 4_554 6
O6B Y1A X3B 119.6(2) 4_554 7_565
O6B Y1A X3B 51.16(14) 3_554 5_665
O6B Y1A X3B 67.59(15) 3_554 7_565
O6B Y1A X3B 137.7(3) 1_554 7_565
O6B Y1A X3B 119.6(2) 3_554 8_655
O6B Y1A X3B 67.59(15) 1_554 5_665
O6B Y1A X3B 51.16(14) 2_554 7_565
O6B Y1A X3B 137.7(3) 4_554 5_665
O6B Y1A X3B 137.7(3) 2_554 8_655
O6B Y1A X3B 67.59(15) 4_554 8_655
O6B Y1A X3B 119.6(2) 1_554 6
O6B Y1A X3B 51.16(14) 1_554 8_655
O6B Y1A O6B 168.9(6) 2_554 1_554
O6B Y1A O6B 89.46(6) 2_554 3_554
O6B Y1A O6B 89.46(6) 1_554 4_554
O6B Y1A O6B 89.46(6) 2_554 4_554
O6B Y1A O6B 168.9(6) 4_554 3_554
O6B Y1A O6B 89.46(6) 1_554 3_554
O6B Y1A O10A 95.6(3) 4_554 5_665
O6B Y1A O10A 95.6(3) 2_554 5_665
O6B Y1A O10A 95.6(3) 1_554 5_665
O6B Y1A O10A 95.6(3) 3_554 5_665
O10A Y1A Z3B 109.71(18) 5_665 2_554
O10A Y1A Z3B 109.71(18) 5_665 1_554
O10A Y1A X3B 54.60(16) 5_665 5_665
O10A Y1A X3B 54.60(16) 5_665 8_655
O10A Y1A X3B 54.60(16) 5_665 6
O10A Y1A X3B 54.60(16) 5_665 7_565
Z3A Y1B Z3A 136.19(12) . 2
X3A Y1B Z3A 147.93(5) 6 .
X3A Y1B Z3A 64.84(3) 6 2
X3A Y1B Z3A 77.68(3) 8_655 2
X3A Y1B Z3A 77.68(3) 7_565 .
X3A Y1B Z3A 129.47(4) 8_655 .
X3A Y1B Z3A 147.93(5) 5_665 2
X3A Y1B Z3A 129.47(4) 7_565 2
X3A Y1B Z3A 64.84(3) 5_665 .
X3A Y1B X3A 71.31(5) 8_655 5_665
X3A Y1B X3A 71.31(5) 6 8_655
X3A Y1B X3A 71.31(5) 6 7_565
X3A Y1B X3A 111.05(11) 6 5_665
X3A Y1B X3A 71.31(5) 5_665 7_565
X3A Y1B X3A 111.05(11) 8_655 7_565
X4B Y1B Z3A 68.10(6) . .
X4B Y1B Z3A 68.10(6) . 2
X4B Y1B X3A 124.48(5) . 6
X4B Y1B X3A 124.48(5) . 5_665
X4B Y1B X3A 124.48(5) . 7_565
X4B Y1B X3A 124.48(5) . 8_655
X4B Y1B O6A 81.72(13) . 2
X4B Y1B O6A 81.72(13) . 4
X4B Y1B O6A 81.72(13) . .
X4B Y1B O6A 81.72(13) . 3
X4B Y1B O10B 180.0 . 5_665
O6A Y1B Z3A 143.09(15) 2 .
O6A Y1B Z3A 106.58(11) 3 .
O6A Y1B Z3A 66.88(10) 3 2
O6A Y1B Z3A 143.09(15) . 2
O6A Y1B Z3A 66.88(10) 4 .
O6A Y1B Z3A 24.91(10) 2 2
O6A Y1B Z3A 106.58(11) 4 2
O6A Y1B Z3A 24.91(10) . .
O6A Y1B X3A 138.84(13) . 8_655
O6A Y1B X3A 53.86(10) 2 8_655
O6A Y1B X3A 67.54(10) 3 7_565
O6A Y1B X3A 53.85(10) . 7_565
O6A Y1B X3A 67.55(10) . 5_665
O6A Y1B X3A 67.54(10) 4 8_655
O6A Y1B X3A 67.54(10) 2 6
O6A Y1B X3A 53.86(10) 3 6
O6A Y1B X3A 138.84(13) 3 5_665
O6A Y1B X3A 123.02(12) . 6
O6A Y1B X3A 123.02(12) 3 8_655
O6A Y1B X3A 138.84(13) 2 7_565
O6A Y1B X3A 53.86(10) 4 5_665
O6A Y1B X3A 123.02(12) 4 7_565
O6A Y1B X3A 123.02(12) 2 5_665
O6A Y1B X3A 138.84(13) 4 6
O6A Y1B O6A 88.81(4) 4 .
O6A Y1B O6A 88.81(4) 3 .
O6A Y1B O6A 88.81(4) 2 3
O6A Y1B O6A 88.81(4) 4 2
O6A Y1B O6A 163.4(3) 2 .
O6A Y1B O6A 163.4(3) 4 3
O10B Y1B Z3A 111.90(6) 5_665 2
O10B Y1B Z3A 111.90(6) 5_665 .
O10B Y1B X3A 55.52(5) 5_665 5_665
O10B Y1B X3A 55.52(5) 5_665 7_565
O10B Y1B X3A 55.52(5) 5_665 6
O10B Y1B X3A 55.52(5) 5_665 8_655
O10B Y1B O6A 98.28(13) 5_665 3
O10B Y1B O6A 98.28(13) 5_665 2
O10B Y1B O6A 98.28(13) 5_665 4
O10B Y1B O6A 98.28(13) 5_665 .
X2A Y2A X2A 180.0 . 5_665
X2A Y2A X3A 63.56(3) 5_665 .
X2A Y2A X3A 116.44(3) . .
X2A Y2A X3A 63.56(3) . 5_665
X2A Y2A X3A 116.44(3) 5_665 5_665
X3A Y2A X3A 180.00(2) 5_665 .
Y3A Y2A X2A 62.39(3) 5_665 .
Y3A Y2A X2A 117.61(3) 5_665 5_665
Y3A Y2A X2A 117.61(3) . .
Y3A Y2A X2A 62.39(3) . 5_665
Y3A Y2A X3A 64.12(4) . .
Y3A Y2A X3A 115.88(4) . 5_665
Y3A Y2A X3A 115.88(4) 5_665 .
Y3A Y2A X3A 64.12(4) 5_665 5_665
Y3A Y2A Y3A 180.0 5_665 .
O4A Y2A X2A 46.12(10) . .
O4A Y2A X2A 133.88(10) . 5_665
O4A Y2A X2A 46.12(10) 5_665 5_665
O4A Y2A X2A 133.88(10) 5_665 .
O4A Y2A X3A 86.85(10) 5_665 5_665
O4A Y2A X3A 86.85(10) . .
O4A Y2A X3A 93.15(10) 5_665 .
O4A Y2A X3A 93.15(10) . 5_665
O4A Y2A Y3A 136.20(9) 5_665 5_665
O4A Y2A Y3A 136.21(9) . .
O4A Y2A Y3A 43.80(9) 5_665 .
O4A Y2A Y3A 43.79(9) . 5_665
O4A Y2A O4A 180.0 5_665 .
O8A Y2A X2A 137.93(10) 5_665 .
O8A Y2A X2A 42.07(10) . .
O8A Y2A X2A 137.93(10) . 5_665
O8A Y2A X2A 42.07(10) 5_665 5_665
O8A Y2A X3A 132.59(9) 5_665 5_665
O8A Y2A X3A 47.41(9) 5_665 .
O8A Y2A X3A 47.41(9) . 5_665
O8A Y2A X3A 132.59(9) . .
O8A Y2A Y3A 91.18(10) . 5_665
O8A Y2A Y3A 88.82(10) . .
O8A Y2A Y3A 91.18(10) 5_665 .
O8A Y2A Y3A 88.82(10) 5_665 5_665
O8A Y2A O4A 88.18(15) 5_665 5_665
O8A Y2A O4A 88.18(15) . .
O8A Y2A O4A 91.82(15) 5_665 .
O8A Y2A O4A 91.82(15) . 5_665
O8A Y2A O8A 180.0 . 5_665
O11A Y2A X2A 85.26(11) 5_665 .
O11A Y2A X2A 85.26(11) . 5_665
O11A Y2A X2A 94.74(11) 5_665 5_665
O11A Y2A X2A 94.74(11) . .
O11A Y2A X3A 136.10(11) . 5_665
O11A Y2A X3A 43.90(11) . .
O11A Y2A X3A 136.10(11) 5_665 .
O11A Y2A X3A 43.90(11) 5_665 5_665
O11A Y2A Y3A 38.96(12) . .
O11A Y2A Y3A 141.04(12) 5_665 .
O11A Y2A Y3A 38.96(12) 5_665 5_665
O11A Y2A Y3A 141.04(12) . 5_665
O11A Y2A O4A 97.38(15) 5_665 5_665
O11A Y2A O4A 97.38(15) . .
O11A Y2A O4A 82.62(15) 5_665 .
O11A Y2A O4A 82.62(15) . 5_665
O11A Y2A O8A 90.36(14) 5_665 5_665
O11A Y2A O8A 90.36(14) . .
O11A Y2A O8A 89.64(14) . 5_665
O11A Y2A O8A 89.64(14) 5_665 .
O11A Y2A O11A 180.0 5_665 .
X2B Y2B X2B 180.0 . 5_666
X2B Y2B X3B 118.41(3) . .
X2B Y2B X3B 61.59(3) . 5_666
X2B Y2B X3B 118.41(3) 5_666 5_666
X2B Y2B X3B 61.59(3) 5_666 .
X3B Y2B X3B 180.0 . 5_666
Y3B Y2B X2B 62.54(3) 5_666 .
Y3B Y2B X2B 62.54(3) . 5_666
Y3B Y2B X2B 117.46(3) . .
Y3B Y2B X2B 117.46(3) 5_666 5_666
Y3B Y2B X3B 115.67(4) 5_666 .
Y3B Y2B X3B 64.33(4) . .
Y3B Y2B X3B 64.33(4) 5_666 5_666
Y3B Y2B X3B 115.67(4) . 5_666
Y3B Y2B Y3B 180.00(5) 5_666 .
O4B Y2B X2B 47.14(10) 5_666 5_666
O4B Y2B X2B 132.86(10) . 5_666
O4B Y2B X2B 47.14(10) . .
O4B Y2B X2B 132.86(10) 5_666 .
O4B Y2B X3B 87.74(10) . .
O4B Y2B X3B 87.74(10) 5_666 5_666
O4B Y2B X3B 92.26(10) . 5_666
O4B Y2B X3B 92.26(10) 5_666 .
O4B Y2B Y3B 43.10(9) 5_666 .
O4B Y2B Y3B 43.10(9) . 5_666
O4B Y2B Y3B 136.90(9) 5_666 5_666
O4B Y2B Y3B 136.90(9) . .
O4B Y2B O4B 180.0 5_666 .
O8B Y2B X2B 42.08(11) 5_666 5_666
O8B Y2B X2B 137.92(11) . 5_666
O8B Y2B X2B 137.93(11) 5_666 .
O8B Y2B X2B 42.07(11) . .
O8B Y2B X3B 46.48(10) 5_666 .
O8B Y2B X3B 133.52(10) . .
O8B Y2B X3B 46.48(10) . 5_666
O8B Y2B X3B 133.52(10) 5_666 5_666
O8B Y2B Y3B 92.02(10) 5_666 .
O8B Y2B Y3B 87.98(10) 5_666 5_666
O8B Y2B Y3B 92.02(10) . 5_666
O8B Y2B Y3B 87.98(10) . .
O8B Y2B O4B 89.22(15) 5_666 5_666
O8B Y2B O4B 90.78(15) . 5_666
O8B Y2B O4B 89.21(15) . .
O8B Y2B O4B 90.79(15) 5_666 .
O8B Y2B O8B 180.0 5_666 .
O8B Y2B O11B 90.50(14) 5_666 5_666
O8B Y2B O11B 89.50(14) . 5_666
O8B Y2B O11B 90.50(14) . .
O8B Y2B O11B 89.50(14) 5_666 .
O11B Y2B X2B 84.25(10) . 5_666
O11B Y2B X2B 95.75(10) . .
O11B Y2B X2B 95.75(10) 5_666 5_666
O11B Y2B X2B 84.25(10) 5_666 .
O11B Y2B X3B 135.62(10) 5_666 .
O11B Y2B X3B 135.62(10) . 5_666
O11B Y2B X3B 44.38(10) 5_666 5_666
O11B Y2B X3B 44.38(10) . .
O11B Y2B Y3B 141.27(11) . 5_666
O11B Y2B Y3B 38.72(11) 5_666 5_666
O11B Y2B Y3B 38.73(11) . .
O11B Y2B Y3B 141.27(11) 5_666 .
O11B Y2B O4B 98.34(14) 5_666 5_666
O11B Y2B O4B 81.66(14) . 5_666
O11B Y2B O4B 81.66(14) 5_666 .
O11B Y2B O4B 98.34(14) . .
O11B Y2B O11B 180.00(19) . 5_666
X1 Y3A X2A 67.70(4) 3 3
X1 Y3A X2B 66.42(4) 3 .
X1 Y3A X3A 118.16(5) 3 .
X2A Y3A X1 113.73(6) 5_665 3
X2A Y3A X2A 113.43(5) 5_665 3
X2A Y3A X2B 177.73(7) 5_665 .
X2A Y3A X2B 64.42(4) 3 .
X2A Y3A X3A 174.12(6) 3 .
X2A Y3A X3A 64.57(4) 5_665 .
X2B Y3A X3A 117.48(5) . .
Y2A Y3A X1 175.25(6) . 3
Y2A Y3A X2A 64.43(3) . 5_665
Y2A Y3A X2A 108.66(5) . 3
Y2A Y3A X2B 115.22(5) . .
Y2A Y3A X3A 65.47(4) . .
O1A Y3A X1 43.95(9) . 3
O1A Y3A X2A 47.87(11) . 3
O1A Y3A X2A 85.76(10) . 5_665
O1A Y3A X2B 93.06(11) . .
O1A Y3A X3A 135.64(12) . .
O1A Y3A Y2A 131.38(11) . .
O1A Y3A O3A 91.12(16) . .
O1A Y3A O4A 90.06(14) . 5_665
O1A Y3A O5A 91.62(16) . .
O2B Y3A X1 49.76(11) . 3
O2B Y3A X2A 95.41(12) . 3
O2B Y3A X2A 138.55(13) . 5_665
O2B Y3A X2B 43.40(11) . .
O2B Y3A X3A 89.20(12) . .
O2B Y3A Y2A 134.65(13) . .
O2B Y3A O1A 93.29(16) . .
O2B Y3A O3A 92.89(15) . .
O2B Y3A O4A 173.08(17) . 5_665
O2B Y3A O5A 87.55(15) . .
O3A Y3A X1 87.80(11) . 3
O3A Y3A X2A 45.80(10) . 5_665
O3A Y3A X2A 138.47(12) . 3
O3A Y3A X2B 136.24(11) . .
O3A Y3A X3A 44.52(11) . .
O3A Y3A Y2A 93.43(11) . .
O3A Y3A O4A 93.10(14) . 5_665
O3A Y3A O5A 177.20(16) . .
O4A Y3A X1 134.00(12) 5_665 3
O4A Y3A X2A 82.37(11) 5_665 3
O4A Y3A X2A 47.73(10) 5_665 5_665
O4A Y3A X2B 130.40(12) 5_665 .
O4A Y3A X3A 92.63(11) 5_665 .
O4A Y3A Y2A 41.38(10) 5_665 .
O5A Y3A X1 94.59(11) . 3
O5A Y3A X2A 133.89(11) . 5_665
O5A Y3A X2A 44.17(10) . 3
O5A Y3A X2B 44.15(10) . .
O5A Y3A X3A 132.74(12) . .
O5A Y3A Y2A 84.31(11) . .
O5A Y3A O4A 86.31(15) . 5_665
O11A Y3A X1 146.40(12) . 3
O11A Y3A X2A 86.55(11) . 5_665
O11A Y3A X2A 130.33(12) . 3
O11A Y3A X2B 94.38(11) . .
O11A Y3A X3A 45.11(11) . .
O11A Y3A Y2A 38.30(10) . .
O11A Y3A O1A 169.58(15) . .
O11A Y3A O2B 97.13(16) . .
O11A Y3A O3A 88.56(16) . .
O11A Y3A O4A 79.55(15) . 5_665
O11A Y3A O5A 88.64(16) . .
X1 Y3B X2A 66.45(4) . .
X1 Y3B X2B 114.41(6) . 5_666
X1 Y3B X2B 68.10(4) . 4
X1 Y3B X3B 119.40(5) . .
X2A Y3B X3B 119.20(5) . .
X2B Y3B X2A 64.20(4) 4 .
X2B Y3B X2A 177.78(7) 5_666 .
X2B Y3B X2B 114.02(5) 5_666 4
X2B Y3B X3B 62.38(4) 5_666 .
X2B Y3B X3B 172.33(5) 4 .
Y2B Y3B X1 174.29(6) . .
Y2B Y3B X2A 114.67(5) . .
Y2B Y3B X2B 64.26(3) . 5_666
Y2B Y3B X2B 107.03(5) . 4
Y2B Y3B X3B 65.38(4) . .
O1B Y3B X1 44.57(9) . .
O1B Y3B X2A 93.42(11) . .
O1B Y3B X2B 86.08(11) . 5_666
O1B Y3B X2B 48.21(11) . 4
O1B Y3B X3B 135.32(12) . .
O1B Y3B Y2B 130.03(11) . .
O1B Y3B O3B 91.82(16) . .
O1B Y3B O4B 89.45(15) . 5_666
O1B Y3B O5B 91.56(16) . .
O1B Y3B O11B 167.87(15) . .
O2A Y3B X1 49.72(12) . .
O2A Y3B X2A 43.51(11) . .
O2A Y3B X2B 95.51(13) . 4
O2A Y3B X2B 138.67(13) . 5_666
O2A Y3B X3B 91.09(13) . .
O2A Y3B Y2B 135.19(14) . .
O2A Y3B O1B 93.86(16) . .
O2A Y3B O3B 93.18(16) . .
O2A Y3B O4B 172.22(17) . 5_666
O2A Y3B O5B 86.81(15) . .
O2A Y3B O11B 98.26(17) . .
O3B Y3B X1 88.52(11) . .
O3B Y3B X2A 136.61(11) . .
O3B Y3B X2B 139.50(12) . 4
O3B Y3B X2B 45.59(10) . 5_666
O3B Y3B X3B 43.54(11) . .
O3B Y3B Y2B 93.79(11) . .
O3B Y3B O4B 93.75(15) . 5_666
O3B Y3B O5B 176.61(17) . .
O4B Y3B X1 134.02(12) 5_666 .
O4B Y3B X2A 129.32(12) 5_666 .
O4B Y3B X2B 48.55(10) 5_666 5_666
O4B Y3B X2B 81.46(11) 5_666 4
O4B Y3B X3B 91.50(11) 5_666 .
O4B Y3B Y2B 40.66(10) 5_666 .
O5B Y3B X1 94.04(11) . .
O5B Y3B X2A 43.30(10) . .
O5B Y3B X2B 134.53(11) . 5_666
O5B Y3B X2B 43.82(10) . 4
O5B Y3B X3B 133.08(12) . .
O5B Y3B Y2B 83.86(11) . .
O5B Y3B O4B 86.07(15) . 5_666
O11B Y3B X1 147.51(12) . .
O11B Y3B X2A 94.96(11) . .
O11B Y3B X2B 85.21(11) . 5_666
O11B Y3B X2B 129.29(12) . 4
O11B Y3B X3B 45.40(11) . .
O11B Y3B Y2B 37.95(9) . .
O11B Y3B O3B 88.10(16) . .
O11B Y3B O4B 78.45(14) . 5_666
O11B Y3B O5B 88.54(15) . .
Z1A O1A X1 94.48(15) . 3
Z1A O1A X2A 121.85(18) . 3
Z1A O1A Y3A 135.0(2) . .
X1 O1A X2A 99.99(12) 3 3
Y3A O1A X1 101.04(13) . 3
Y3A O1A X2A 96.79(15) . 3
Z1B O1B X1 93.22(16) . .
Z1B O1B X2B 121.49(16) . 4
Z1B O1B Y3B 135.6(2) . .
X1 O1B X2B 99.48(11) . 4
Y3B O1B X1 100.90(13) . .
Y3B O1B X2B 97.54(16) . 4
Z2A O2A X1 124.76(19) . .
Z2A O2A X2A 97.89(15) . .
Z2A O2A Y3B 131.1(2) . .
X2A O2A X1 95.89(13) . .
Y3B O2A X1 95.51(15) . .
Y3B O2A X2A 104.78(16) . .
Z2B O2B X1 123.92(18) . 3
Z2B O2B X2B 99.48(15) . .
Z2B O2B Y3A 131.6(2) . .
X2B O2B X1 96.13(13) . 3
Y3A O2B X1 95.01(14) . 3
Y3A O2B X2B 103.98(16) . .
Z2A O3A X2A 124.19(18) 4_565 5_665
Z2A O3A X3A 94.85(17) 4_565 .
Z2A O3A Y3A 132.4(2) 4_565 .
X2A O3A X3A 95.78(12) 5_665 .
Y3A O3A X2A 98.19(14) . 5_665
Y3A O3A X3A 102.05(15) . .
Z2B O3B X2B 123.74(17) 3_655 5_666
Z2B O3B X3B 95.48(17) 3_655 .
Z2B O3B Y3B 131.92(19) 3_655 .
X2B O3B X3B 92.70(11) 5_666 .
Y3B O3B X2B 99.08(14) . 5_666
Y3B O3B X3B 103.95(14) . .
Z2A O4A X2A 98.15(14) . .
Z2A O4A Y2A 127.7(2) . .
Z2A O4A Y3A 133.1(2) . 5_665
Y2A O4A X2A 98.24(14) . .
Y2A O4A Y3A 94.82(14) . 5_665
Y3A O4A X2A 93.49(14) 5_665 .
Z2B O4B X2B 96.78(14) . .
Z2B O4B Y2B 126.75(19) . .
Z2B O4B Y3B 133.7(2) . 5_666
Y2B O4B X2B 97.58(14) . .
Y2B O4B Y3B 96.24(14) . 5_666
Y3B O4B X2B 93.20(14) 5_666 .
Z3A O5A X2A 106.41(17) . 3
Z3A O5A X2B 120.28(18) . .
Z3A O5A Y3A 126.49(19) . .
X2A O5A X2B 97.72(12) 3 .
Y3A O5A X2A 99.30(14) . 3
Y3A O5A X2B 101.11(15) . .
Z3B O5B X2A 119.68(17) . .
Z3B O5B X2B 102.32(16) . 4
Z3B O5B Y3B 127.0(2) . .
X2B O5B X2A 97.92(12) 4 .
Y3B O5B X2A 103.18(14) . .
Y3B O5B X2B 100.93(14) . 4
Z3A O6A X2A 82.76(16) . 3
Z3A O6A X3A 89.46(14) . 5_665
Z3A O6A X3A 146.2(2) . 7_565
Z3A O6A X4B 98.0(2) . .
Z3A O6A Y1B 123.2(2) . .
X2A O6A X3A 135.17(13) 3 5_665
X3A O6A X2A 80.85(10) 7_565 3
X3A O6A X3A 81.77(9) 7_565 5_665
X4B O6A X2A 124.75(17) . 3
X4B O6A X3A 100.01(17) . 5_665
X4B O6A X3A 115.7(2) . 7_565
Y1B O6A X2A 144.72(16) . 3
Y1B O6A X3A 85.67(14) . 7_565
Y1B O6A X3A 73.77(12) . 5_665
Y1B O6A X4B 37.4(2) . .
Z3B O6B X2B 85.43(16) . 4
Z3B O6B X3B 88.74(14) . 5_666
Z3B O6B X3B 149.4(2) . 8_656
Z3B O6B X4A 98.07(16) . .
Z3B O6B Y1A 119.0(3) . 1_556
X2B O6B X3B 140.09(13) 4 5_666
X3B O6B X2B 84.24(11) 8_656 4
X3B O6B X3B 81.06(9) 8_656 5_666
X4A O6B X2B 126.26(13) . 4
X4A O6B X3B 93.65(12) . 5_666
X4A O6B X3B 111.22(15) . 8_656
Y1A O6B X2B 143.92(18) 1_556 4
Y1A O6B X3B 71.1(2) 1_556 5_666
Y1A O6B X3B 84.9(3) 1_556 8_656
Y1A O6B X4A 32.2(3) 1_556 .
Z2A O7A X3A 94.27(16) . 3_655
Z2A O7A X3A 131.99(19) . .
Z2A O7A X3B 128.01(18) . .
X3A O7A X3A 96.38(13) . 3_655
X3A O7A X3B 96.20(12) . .
X3A O7A X3B 98.95(12) 3_655 .
Z2B O7B X3A 125.84(18) . .
Z2B O7B X3B 133.96(18) . .
Z2B O7B X3B 95.52(16) . 4_565
X3B O7B X3A 96.59(12) . .
X3B O7B X3A 100.97(12) 4_565 .
X3B O7B X3B 92.56(12) . 4_565
Z3A O8A X2A 120.84(16) . .
Z3A O8A X3A 103.58(16) . 5_665
Z3A O8A Y2A 126.00(19) . .
X2A O8A X3A 93.64(11) . 5_665
Y2A O8A X2A 104.78(15) . .
Y2A O8A X3A 100.53(11) . 5_665
Z3B O8B X2B 120.79(17) . .
Z3B O8B X3B 103.06(17) . 5_666
Z3B O8B Y2B 126.2(2) . .
X2B O8B X3B 90.68(11) . 5_666
Y2B O8B X2B 105.43(15) . .
Y2B O8B X3B 102.30(12) . 5_666
Z3A O9 X4A 131.8(2) . .
Z3A O9 X4B 86.26(18) . .
Z3B O9 Z3A 136.97(14) . .
Z3B O9 X4A 89.12(13) . .
Z3B O9 X4B 136.1(2) . .
X4B O9 X4A 53.44(13) . .
X3B O10A X3B 163.0(3) 3_655 4_565
X3B O10A X3B 163.0(3) 2_665 .
X3B O10A X3B 88.75(4) 2_665 3_655
X3B O10A X3B 88.75(4) 4_565 .
X3B O10A X3B 88.75(4) 3_655 .
X3B O10A X3B 88.75(4) 2_665 4_565
Y1A O10A X3B 81.52(15) 5_665 .
Y1A O10A X3B 81.52(15) 5_665 3_655
Y1A O10A X3B 81.52(15) 5_665 4_565
Y1A O10A X3B 81.52(15) 5_665 2_665
X3A O10B X3A 173.3(3) 3_655 4_565
X3A O10B X3A 89.805(17) 2_665 3_655
X3A O10B X3A 173.3(3) . 2_665
X3A O10B X3A 89.805(17) . 4_565
X3A O10B X3A 89.805(17) 2_665 4_565
X3A O10B X3A 89.806(17) . 3_655
Y1B O10B X3A 86.66(15) 5_665 4_565
Y1B O10B X3A 86.66(15) 5_665 .
Y1B O10B X3A 86.66(15) 5_665 3_655
Y1B O10B X3A 86.66(15) 5_665 2_665
Y2A O11A X3A 104.73(14) . .
Y2A O11A Y3A 102.74(17) . .
Y3A O11A X3A 102.23(15) . .
Y2B O11B X3B 104.43(14) . .
Y2B O11B Y3B 103.32(16) . .
Y3B O11B X3B 102.16(14) . .

loop_
_geom_bond_atom_site_label_1
_geom_bond_atom_site_label_2
_geom_bond_distance
_geom_bond_site_symmetry_2
Z1A X1 2.9562(13) 5_665
Z1A X1 2.9562(13) 3
Z1A X2A 3.6195(11) 6_565
Z1A X2A 3.6195(11) 3
Z1A X2A 3.6195(11) 5_665
Z1A X2A 3.6195(11) 4_565
Z1A O1A 1.647(3) 2_565
Z1A O1A 1.647(3) .
Z1A O1A 1.647(3) 8_665
Z1A O1A 1.647(3) 7_565
Z1B X1 2.9418(13) .
Z1B X1 2.9418(13) 7_666
Z1B O1B 1.666(3) 2_655
Z1B O1B 1.666(3) 7_666
Z1B O1B 1.666(3) 8_656
Z1B O1B 1.666(3) .
Z2A X2A 3.1408(16) .
Z2A X2A 3.5621(16) 7_665
Z2A X3A 3.0822(18) 3_655
Z2A O2A 1.658(4) .
Z2A O3A 1.649(4) 3_655
Z2A O4A 1.688(4) .
Z2A O7A 1.619(4) .
Z2B X2B 3.5671(16) 8_666
Z2B X2B 3.1497(16) .
Z2B X3B 3.0958(18) 4_565
Z2B O2B 1.642(4) .
Z2B O3B 1.640(4) 4_565
Z2B O4B 1.678(3) .
Z2B O7B 1.620(4) .
Z3A X2A 3.4403(18) .
Z3A X2A 3.2082(18) 3
Z3A X2B 3.5570(17) .
Z3A X3A 3.3865(16) 5_665
Z3A X4B 2.9809(15) .
Z3A Y1B 3.2046(19) .
Z3A O5A 1.639(4) .
Z3A O6A 1.612(4) .
Z3A O8A 1.635(4) .
Z3A O9 1.674(4) .
Z3B X2A 3.5344(17) .
Z3B X2B 3.4450(18) .
Z3B X2B 3.1308(17) 4
Z3B X3B 3.3645(15) 5_666
Z3B X4A 3.0472(15) .
Z3B Y1A 3.231(4) 1_556
Z3B O5B 1.639(3) .
Z3B O6B 1.598(3) .
Z3B O8B 1.616(3) .
Z3B O9 1.654(4) .
X1 Z1A 2.9562(13) 5_665
X1 Y3B 3.2645(16) 2_655
X1 Y3B 3.2644(16) .
X1 O1A 2.329(3) 3_655
X1 O1A 2.329(3) 4
X1 O1B 2.333(3) .
X1 O1B 2.333(3) 2_655
X1 O2A 2.502(4) 2_655
X1 O2A 2.502(4) .
X1 O2B 2.524(4) 4
X1 O2B 2.524(4) 3_655
X2A Z3A 3.2082(18) 4
X2A Y3A 3.306(2) 4
X2A Y3A 3.2646(16) 5_665
X2A O1A 2.469(4) 4
X2A O2A 2.449(4) .
X2A O3A 2.364(3) 5_665
X2A O4A 2.420(3) .
X2A O5A 2.334(3) 4
X2A O5B 2.423(3) .
X2A O6A 2.984(4) 4
X2A O8A 2.303(3) .
X2B Z3B 3.1308(17) 3
X2B Y3B 3.2963(16) 5_666
X2B Y3B 3.319(2) 3
X2B O1B 2.496(4) 3
X2B O2B 2.431(4) .
X2B O3B 2.385(3) 5_666
X2B O4B 2.474(4) .
X2B O5A 2.437(3) .
X2B O5B 2.341(3) 3
X2B O6B 2.822(4) 3
X2B O8B 2.326(3) .
X3A Z2A 3.0822(18) 4_565
X3A Z3A 3.3865(16) 5_665
X3A Y1B 3.110(2) 5_665
X3A O3A 2.469(4) .
X3A O6A 2.518(3) 8_665
X3A O6A 2.993(3) 5_665
X3A O7A 2.358(3) .
X3A O7A 2.505(4) 4_565
X3A O7B 2.550(3) .
X3A O8A 2.607(3) 5_665
X3A O10B 2.5680(13) .
X3A O11A 2.496(4) .
X3B Z2B 3.0957(18) 3_655
X3B Z3B 3.3645(15) 5_666
X3B Y1A 3.067(6) 5_665
X3B O3B 2.473(4) .
X3B O6B 2.996(3) 5_666
X3B O6B 2.398(3) 7_666
X3B O7A 2.608(3) .
X3B O7B 2.487(4) 3_655
X3B O7B 2.404(4) .
X3B O8B 2.609(3) 5_666
X3B O10A 2.5272(15) .
X3B O11B 2.538(4) .
X4A Z3B 3.0473(15) 2
X4A X4B 2.321(6) .
X4A Y1A 1.273(11) 1_556
X4A O6B 2.380(4) .
X4A O6B 2.380(4) 4
X4A O6B 2.380(4) 2
X4A O6B 2.380(4) 3
X4A O9 2.585(3) 3
X4A O9 2.585(3) 2
X4A O9 2.585(3) .
X4A O9 2.585(3) 4
X4B Z3A 2.9809(15) 2
X4B Y1B 1.408(8) .
X4B O6A 2.293(5) 4
X4B O6A 2.293(5) 2
X4B O6A 2.293(5) 3
X4B O6A 2.293(5) .
X4B O9 2.578(4) 4
X4B O9 2.578(4) 2
X4B O9 2.578(4) 3
X4B O9 2.578(4) .
Y1A Z3B 3.231(4) 2_554
Y1A Z3B 3.231(4) 1_554
Y1A X3B 3.067(6) 7_565
Y1A X3B 3.067(6) 5_665
Y1A X3B 3.067(6) 6
Y1A X3B 3.067(6) 8_655
Y1A X4A 1.273(11) 1_554
Y1A O6B 2.138(4) 4_554
Y1A O6B 2.138(4) 2_554
Y1A O6B 2.138(4) 1_554
Y1A O6B 2.138(4) 3_554
Y1A O10A 2.149(13) 5_665
Y1B Z3A 3.2046(19) 2
Y1B X3A 3.110(2) 6
Y1B X3A 3.110(2) 7_565
Y1B X3A 3.110(2) 8_655
Y1B X3A 3.110(2) 5_665
Y1B O6A 2.025(4) 4
Y1B O6A 2.025(4) .
Y1B O6A 2.025(4) 3
Y1B O6A 2.025(4) 2
Y1B O10B 1.910(8) 5_665
Y2A X2A 3.3233(11) 5_665
Y2A X3A 3.4813(11) 5_665
Y2A Y3A 2.9491(16) .
Y2A Y3A 2.9491(16) 5_665
Y2A O4A 1.957(4) 5_665
Y2A O4A 1.957(4) .
Y2A O8A 1.880(3) 5_665
Y2A O8A 1.880(3) .
Y2A O11A 1.874(3) 5_665
Y2A O11A 1.874(3) .
Y2B X2B 3.3462(11) 5_666
Y2B X3B 3.5150(11) 5_666
Y2B Y3B 2.9743(15) 5_666
Y2B Y3B 2.9743(15) .
Y2B O4B 1.950(4) 5_666
Y2B O4B 1.950(4) .
Y2B O8B 1.865(3) .
Y2B O8B 1.865(3) 5_666
Y2B O11B 1.880(3) .
Y2B O11B 1.880(3) 5_666
Y3A X1 3.2941(17) 3
Y3A X2A 3.306(2) 3
Y3A X2A 3.2646(16) 5_665
Y3A O1A 1.925(4) .
Y3A O2B 1.908(3) .
Y3A O3A 1.939(4) .
Y3A O4A 2.048(3) 5_665
Y3A O5A 1.994(4) .
Y3A O11A 1.901(4) .
Y3B X2B 3.319(2) 4
Y3B X2B 3.2964(16) 5_666
Y3B O1B 1.885(4) .
Y3B O2A 1.870(3) .
Y3B O3B 1.930(4) .
Y3B O4B 2.044(3) 5_666
Y3B O5B 1.951(4) .
Y3B O11B 1.912(4) .
O1A X1 2.329(3) 3
O1A X2A 2.469(4) 3
O1B X2B 2.496(4) 4
O2B X1 2.524(4) 3
O3A Z2A 1.649(4) 4_565
O3A X2A 2.364(3) 5_665
O3B Z2B 1.640(4) 3_655
O3B X2B 2.385(3) 5_666
O4A Y3A 2.048(3) 5_665
O4B Y3B 2.044(3) 5_666
O5A X2A 2.334(3) 3
O5B X2B 2.341(3) 4
O6A X2A 2.984(4) 3
O6A X3A 2.993(3) 5_665
O6A X3A 2.518(3) 7_565
O6B X2B 2.822(4) 4
O6B X3B 2.398(3) 8_656
O6B X3B 2.996(3) 5_666
O6B Y1A 2.138(4) 1_556
O7A X3A 2.505(4) 3_655
O7B X3B 2.487(4) 4_565
O8A X3A 2.607(3) 5_665
O8B X3B 2.609(3) 5_666
O10A X3B 2.5272(15) 2_665
O10A X3B 2.5272(15) 3_655
O10A X3B 2.5272(15) 4_565
O10A Y1A 2.149(13) 5_665
O10B X3A 2.5680(13) 2_665
O10B X3A 2.5680(13) 3_655
O10B X3A 2.5680(13) 4_565
O10B Y1B 1.910(8) 5_665

loop_
_twin_individual_id
_twin_individual_mass_fraction_refined
1 0.515(2)
2 0.485(2)
